data_9014565
loop_
_publ_author_name
'Ewing, F.'

_publ_section_title
;
 The Crystal Structure of Diaspore
 _cod_database_code 1011027
;
_journal_name_full 'Journal of Chemical Physics'
_journal_page_first 203
_journal_page_last 207
_journal_paper_doi 10.1063/1.1749634
_journal_volume 3
_journal_year 1935
_chemical_formula_sum 'Al O2'
_chemical_name_mineral Diaspore
_space_group_IT_number 62
_symmetry_space_group_name_Hall '-P 2c 2ab'
_symmetry_space_group_name_H-M 'P b n m'
_cell_angle_alpha 90
_cell_angle_beta 90
_cell_angle_gamma 90
_cell_length_a 4.4
_cell_length_b 9.39
_cell_length_c 2.84
_cell_formula_units_Z 4
_cell_volume 117.337
_database_code_amcsd 0017933
_exptl_crystal_density_diffrn 3.339
_cod_duplicate_entry 1011027
_cod_database_code 9014565

loop_
_space_group_symop_operation_xyz
x,y,z
x,y,1/2-z
-x,-y,1/2+z
1/2+x,1/2-y,1/2+z
1/2-x,1/2+y,1/2-z
1/2-x,1/2+y,z
1/2+x,1/2-y,-z
-x,-y,-z

loop_
_atom_site_label
_atom_site_fract_x
_atom_site_fract_y
_atom_site_fract_z
Al1 -0.03600 0.14600 -0.25000
O1 0.27000 -0.20000 -0.25000
O2 -0.21000 -0.05200 -0.25000

loop_
_cod_related_entry_id
_cod_related_entry_database
_cod_related_entry_code
1 AMCSD 0017933
